data_4317969
loop_
_publ_author_name
'Michael J. Goldcamp'
'Sara E. Robison'
'Jeanette A. Krause Bauer'
'Michael J. Baldwin'

_publ_contact_author 'Dr. Jeanette A. Krause Bauer'
_publ_contact_author_address
;     Department of Chemistry
      University of Cincinnati
      PO Box 210172
      Cincinnati, OHIO 45221-0172
;
_publ_contact_author_email jeanette.krause@uc.edu
_publ_contact_author_fax '513 556 9239'
_publ_contact_author_phone '513 556 9226'
_publ_section_title
;
 Oxygen Reactivity of a Nickel(II)-Polyoximate Complex
;
_journal_name_full 'Inorganic Chemistry'
_journal_page_first 2307
_journal_page_last 2309
_journal_paper_doi 10.1021/ic015590w
_journal_volume 41
_journal_year 2002
_chemical_formula_sum 'C9 H22 N6 Ni O11'
_chemical_formula_weight 449.04
_chemical_name_systematic
; 
 [tris(2-hydroxyiminopropyl)amine](nitrato)(aqua)nickel(II) nitrate    
 monohydrate
;
_space_group_IT_number 14
_symmetry_cell_setting monoclinic
_symmetry_space_group_name_Hall '-P 2yn'
_symmetry_space_group_name_H-M 'P 1 21/n 1'
_atom_sites_solution_hydrogens mixed
_atom_sites_solution_primary direct
_atom_sites_solution_secondary difmap
_audit_creation_method SHELXL
_cell_angle_alpha 90.00
_cell_angle_beta 90.320(2)
_cell_angle_gamma 90.00
_cell_formula_units_Z 4
_cell_length_a 9.4299(4)
_cell_length_b 13.9142(4)
_cell_length_c 13.2228(6)
_cell_measurement_reflns_used 7670
_cell_measurement_temperature 150(2)
_cell_measurement_theta_max 28.27
_cell_measurement_theta_min 2.61
_cell_volume 1734.93(12)
_computing_cell_refinement 'SMART v5.054'
_computing_data_collection 'SMART v5.054'
_computing_data_reduction 'SAINT v5.A06'
_computing_molecular_graphics 'SHELXTL v5.03'
_computing_publication_material 'SHELXTL v5.03'
_computing_structure_refinement 'SHELXTL v5.03'
_computing_structure_solution 'SHELXTL v5.03'
_diffrn_ambient_temperature 150(2)
_diffrn_measurement_device_type 'Siemens SMART 1k CCD'
_diffrn_measurement_method '\w scans'
_diffrn_radiation_monochromator graphite
_diffrn_radiation_source 'fine-focus sealed tube'
_diffrn_radiation_type MoK\a
_diffrn_radiation_wavelength 0.71073
_diffrn_reflns_av_R_equivalents 0.0407
_diffrn_reflns_av_sigmaI/netI 0.0328
_diffrn_reflns_limit_h_max 12
_diffrn_reflns_limit_h_min -12
_diffrn_reflns_limit_k_max 17
_diffrn_reflns_limit_k_min -18
_diffrn_reflns_limit_l_max 17
_diffrn_reflns_limit_l_min -17
_diffrn_reflns_number 18044
_diffrn_reflns_theta_max 28.27
_diffrn_reflns_theta_min 2.61
_exptl_absorpt_coefficient_mu 1.190
_exptl_absorpt_correction_T_max 0.9108
_exptl_absorpt_correction_T_min 0.7166
_exptl_absorpt_correction_type multi-scan
_exptl_absorpt_process_details 'SADABS (Sheldrick, 1996)'
_exptl_crystal_colour 'light purple'
_exptl_crystal_density_diffrn 1.719
_exptl_crystal_density_meas ?
_exptl_crystal_description plate
_exptl_crystal_F_000 936
_exptl_crystal_size_max 0.30
_exptl_crystal_size_mid 0.20
_exptl_crystal_size_min 0.08
_refine_diff_density_max 0.503
_refine_diff_density_min -0.520
_refine_diff_density_rms 0.076
_refine_ls_extinction_method none
_refine_ls_goodness_of_fit_ref 1.066
_refine_ls_hydrogen_treatment mixed
_refine_ls_matrix_type full
_refine_ls_number_parameters 262
_refine_ls_number_reflns 4285
_refine_ls_number_restraints 0
_refine_ls_restrained_S_all 1.038
_refine_ls_R_factor_all 0.0560
_refine_ls_R_factor_gt 0.0380
_refine_ls_shift/su_max -0.002
_refine_ls_shift/su_mean 0.000
_refine_ls_structure_factor_coef Fsqd
_refine_ls_weighting_details 'calc w=1/[\s^2^(Fo^2^)+(0.0391P)^2^+2.0075P] where P=(Fo^2^+2Fc^2^)/3'
_refine_ls_weighting_scheme calc
_refine_ls_wR_factor_gt 0.0839
_refine_ls_wR_factor_ref 0.0927
_reflns_number_gt 3381
_reflns_number_total 4286
_reflns_threshold_expression >2sigma(I)
_cod_data_source_file ic015590w_s2_2.cif
_cod_data_source_block 1
_cod_depositor_comments
;
The following automatic conversions were performed:

'_symmetry_cell_setting' value 'Monoclinic' changed to 'monoclinic'
according to the built-in table from CIF Core dictionary named
'cif_core.dic' version 2.4.1 from 2010-06-29.

Automatic conversion script
Id: cif_fix_values 1646 2011-03-28 12:23:43Z adriana 

The following automatic conversions were performed:

'_exptl_crystal_density_meas' value 'not measured' was changed to '?'
- the value is perceived as not measured.

Automatic conversion script
Id: cif_fix_values 3008 2015-01-20 13:52:24Z robertas 
;
_cod_database_code 4317969

loop_
_symmetry_equiv_pos_as_xyz
'x, y, z'
'-x+1/2, y+1/2, -z+1/2'
'-x, -y, -z'
'x-1/2, -y-1/2, z-1/2'

loop_
_atom_site_aniso_label
_atom_site_aniso_U_11
_atom_site_aniso_U_22
_atom_site_aniso_U_33
_atom_site_aniso_U_23
_atom_site_aniso_U_13
_atom_site_aniso_U_12
Ni 0.01327(14) 0.01481(15) 0.01556(15) 0.00081(12) 0.00142(10) 0.00036(11)
O1 0.0169(8) 0.0316(10) 0.0181(8) 0.0024(7) -0.0012(6) -0.0030(7)
O2 0.0208(8) 0.0162(9) 0.0267(9) 0.0011(7) -0.0032(7) -0.0049(7)
O3 0.0201(9) 0.0221(9) 0.0317(10) -0.0018(8) -0.0007(7) 0.0103(7)
O4 0.0323(10) 0.0267(10) 0.0169(8) 0.0008(7) 0.0017(7) -0.0103(8)
O5 0.0143(8) 0.0235(9) 0.0226(9) 0.0030(7) 0.0015(6) -0.0008(6)
O6 0.0261(10) 0.0341(11) 0.0281(10) 0.0111(8) 0.0047(8) 0.0011(8)
O7 0.0130(8) 0.0482(12) 0.0329(10) 0.0054(9) 0.0018(7) 0.0035(8)
N1 0.0151(9) 0.0154(9) 0.0177(9) 0.0000(8) -0.0004(7) 0.0012(7)
N2 0.0156(9) 0.0144(9) 0.0176(9) 0.0024(8) -0.0012(7) -0.0011(7)
N3 0.0185(10) 0.0165(10) 0.0184(10) 0.0011(8) 0.0009(8) -0.0035(7)
N4 0.0184(10) 0.0163(10) 0.0195(10) 0.0017(8) 0.0033(8) 0.0055(8)
C1 0.0191(11) 0.0116(10) 0.0190(11) 0.0010(9) 0.0031(8) 0.0009(9)
C2 0.0144(10) 0.0300(14) 0.0248(12) 0.0017(11) 0.0035(9) 0.0023(10)
C3 0.0212(11) 0.0164(11) 0.0156(11) -0.0007(9) 0.0008(9) 0.0015(9)
C4 0.0190(12) 0.0156(12) 0.0262(13) 0.0023(9) -0.0047(9) 0.0029(9)
C5 0.0202(11) 0.0151(12) 0.0173(11) 0.0004(9) 0.0027(9) 0.0014(9)
N5 0.0167(10) 0.0291(12) 0.0192(10) -0.0003(8) 0.0034(8) 0.0005(8)
C6 0.0169(11) 0.0152(12) 0.0279(13) -0.0027(9) -0.0038(9) 0.0008(9)
C7 0.0236(12) 0.0324(14) 0.0211(12) -0.0010(11) 0.0078(9) -0.0018(11)
C8 0.0258(13) 0.0175(12) 0.0249(13) -0.0006(10) -0.0019(10) 0.0045(10)
C9 0.0287(13) 0.0172(12) 0.0270(13) -0.0013(10) -0.0013(10) -0.0012(10)
O14 0.0381(11) 0.0305(11) 0.0240(10) 0.0039(8) -0.0011(8) -0.0015(8)
N6 0.0292(12) 0.0340(14) 0.0347(13) 0.0083(11) -0.0010(10) -0.0021(10)
O8 0.0189(9) 0.0289(10) 0.0376(11) -0.0013(8) -0.0057(8) -0.0022(7)
O9 0.037(2) 0.012(2) 0.042(3) -0.011(2) -0.006(2) 0.005(2)
O10 0.0173(9) 0.0386(12) 0.0368(11) -0.0015(9) -0.0036(8) 0.0030(8)
O11 0.039(8) 0.004(5) 0.053(9) -0.008(6) -0.022(7) 0.003(5)
O12 0.031(5) 0.047(7) 0.037(6) -0.016(5) 0.008(4) 0.017(5)

loop_
_atom_site_label
_atom_site_type_symbol
_atom_site_fract_x
_atom_site_fract_y
_atom_site_fract_z
_atom_site_U_iso_or_equiv
_atom_site_thermal_displace_type
_atom_site_occupancy
_atom_site_calc_flag
_atom_site_refinement_flags
_atom_site_disorder_group
Ni Ni 1.12821(3) 0.16056(2) 1.35215(2) 0.01454(9) Uani 1 d . .
O1 O 1.0557(2) 0.16439(13) 1.12311(12) 0.0222(4) Uani 1 d . .
H1 H 0.9838 0.1573 1.1568 0.033 Uiso 1 d . .
O2 O 1.0716(2) -0.06596(12) 1.33014(13) 0.0213(4) Uani 1 d . .
H2 H 1.0018 -0.0354 1.3018 0.032 Uiso 1 d . .
O3 O 1.0825(2) 0.38562(13) 1.36523(14) 0.0247(4) Uani 1 d . .
H3 H 0.9874 0.3725 1.3442 0.037 Uiso 1 d . .
O4 O 1.1149(2) 0.15444(13) 1.50871(13) 0.0253(4) Uani 1 d . .
H4 H 1.1514 0.1943 1.5526 0.038 Uiso 1 d . .
H5 H 1.0597 0.1150 1.5388 0.038 Uiso 1 d . .
O5 O 0.9204(2) 0.18634(12) 1.32889(13) 0.0201(4) Uani 1 d . .
O6 O 0.8565(2) 0.06927(14) 1.42932(14) 0.0294(4) Uani 1 d . .
O7 O 0.6976(2) 0.1584(2) 1.35568(15) 0.0314(4) Uani 1 d . .
N1 N 1.3493(2) 0.15734(14) 1.35351(14) 0.0161(4) Uani 1 d . .
N2 N 1.1594(2) 0.16113(14) 1.19874(14) 0.0159(4) Uani 1 d . .
N3 N 1.1634(2) 0.01161(15) 1.35061(15) 0.0178(4) Uani 1 d . .
N4 N 1.1728(2) 0.30595(15) 1.36893(15) 0.0181(4) Uani 1 d . .
C1 C 1.2870(2) 0.1582(2) 1.1673(2) 0.0165(4) Uani 1 d . .
C2 C 1.4013(2) 0.1576(2) 1.2468(2) 0.0231(5) Uani 1 d . .
H2A H 1.4613(2) 0.1001(2) 1.2366(2) 0.028 Uiso 1 calc R .
H2B H 1.4620(2) 0.2149(2) 1.2370(2) 0.028 Uiso 1 calc R .
C3 C 1.2893(2) -0.0138(2) 1.3755(2) 0.0177(5) Uani 1 d . .
C4 C 1.3884(2) 0.0665(2) 1.4055(2) 0.0203(5) Uani 1 d . .
H4A H 1.3842(2) 0.0761(2) 1.4797(2) 0.024 Uiso 1 calc R .
H4B H 1.4868(2) 0.0488(2) 1.3878(2) 0.024 Uiso 1 calc R .
C5 C 1.2991(2) 0.3267(2) 1.3985(2) 0.0175(5) Uani 1 d . .
N5 N 0.8225(2) 0.1361(2) 1.3730(2) 0.0216(4) Uani 1 d . .
C6 C 1.4003(2) 0.2438(2) 1.4092(2) 0.0200(5) Uani 1 d . .
H6A H 1.4942(2) 0.2629(2) 1.3829(2) 0.024 Uiso 1 calc R .
H6B H 1.4117(2) 0.2278(2) 1.4818(2) 0.024 Uiso 1 calc R .
C7 C 1.3339(3) 0.1567(2) 1.0593(2) 0.0257(5) Uani 1 d . .
H7A H 1.2505(3) 0.1572(2) 1.0147(2) 0.039 Uiso 1 calc R .
H7B H 1.3895(3) 0.0984(2) 1.0468(2) 0.039 Uiso 1 calc R .
H7C H 1.3923(3) 0.2134(2) 1.0457(2) 0.039 Uiso 1 calc R .
C8 C 1.3423(3) -0.1143(2) 1.3828(2) 0.0227(5) Uani 1 d . .
H8A H 1.2675(3) -0.1588(2) 1.3611(2) 0.034 Uiso 0.50 calc PR .
H8B H 1.3691(3) -0.1283(2) 1.4530(2) 0.034 Uiso 0.50 calc PR .
H8C H 1.4252(3) -0.1220(2) 1.3392(2) 0.034 Uiso 0.50 calc PR .
H8D H 1.4403(3) -0.1139(2) 1.4078(2) 0.034 Uiso 0.50 calc PR .
H8E H 1.3388(3) -0.1444(2) 1.3159(2) 0.034 Uiso 0.50 calc PR .
H8F H 1.2827(3) -0.1507(2) 1.4297(2) 0.034 Uiso 0.50 calc PR .
C9 C 1.3479(3) 0.4247(2) 1.4279(2) 0.0243(5) Uani 1 d . .
H9A H 1.2709(3) 0.4709(2) 1.4168(2) 0.036 Uiso 0.50 calc PR .
H9B H 1.4297(3) 0.4429(2) 1.3867(2) 0.036 Uiso 0.50 calc PR .
H9C H 1.3752(3) 0.4249(2) 1.4995(2) 0.036 Uiso 0.50 calc PR .
H9D H 1.4463(3) 0.4216(2) 1.4519(2) 0.036 Uiso 0.50 calc PR .
H9E H 1.2874(3) 0.4496(2) 1.4820(2) 0.036 Uiso 0.50 calc PR .
H9F H 1.3420(3) 0.4675(2) 1.3691(2) 0.036 Uiso 0.50 calc PR .
O14 O 0.7425(2) 0.22092(14) 1.13754(14) 0.0309(4) Uani 1 d . .
H14A H 0.7173 0.1620 1.1375 0.046 Uiso 1 d . .
H14B H 0.7490 0.2354 1.2014 0.046 Uiso 1 d . .
N6 N 0.7622(2) 0.4724(2) 1.3067(2) 0.0327(5) Uani 1 d . .
O8 O 0.8486(2) 0.52591(14) 1.35339(15) 0.0285(4) Uani 1 d . 1
O9 O 0.7988(6) 0.3937(3) 1.2764(4) 0.0304(10) Uani 0.60 d P 1
O10 O 0.6356(2) 0.50377(15) 1.29211(15) 0.0309(4) Uani 1 d . 1
O11 O 0.7721(16) 0.3778(10) 1.3215(11) 0.032(3) Uani 0.20 d P 2
O12 O 0.8312(11) 0.4497(8) 1.1969(8) 0.038(3) Uani 0.20 d P 2

loop_
_atom_type_symbol
_atom_type_description
_atom_type_scat_dispersion_real
_atom_type_scat_dispersion_imag
_atom_type_scat_source
C C 0.0033 0.0016 'International Tables Vol C Tables 4.2.6.8 and 6.1.1.4'
H H 0.0000 0.0000 'International Tables Vol C Tables 4.2.6.8 and 6.1.1.4'
N N 0.0061 0.0033 'International Tables Vol C Tables 4.2.6.8 and 6.1.1.4'
O O 0.0106 0.0060 'International Tables Vol C Tables 4.2.6.8 and 6.1.1.4'
Ni Ni 0.3393 1.1124 'International Tables Vol C Tables 4.2.6.8 and 6.1.1.4'

loop_
_geom_angle_atom_site_label_1
_geom_angle_atom_site_label_2
_geom_angle_atom_site_label_3
_geom_angle
_geom_angle_site_symmetry_1
_geom_angle_site_symmetry_3
_geom_angle_publ_flag
O5 Ni N2 89.61(7) . . ?
O5 Ni O4 95.46(7) . . ?
N2 Ni O4 174.78(7) . . ?
O5 Ni N4 92.24(7) . . ?
N2 Ni N4 94.12(8) . . ?
O4 Ni N4 86.95(7) . . ?
O5 Ni N1 167.69(7) . . ?
N2 Ni N1 81.94(7) . . ?
O4 Ni N1 93.25(7) . . ?
N4 Ni N1 79.53(8) . . ?
O5 Ni N3 109.15(7) . . ?
N2 Ni N3 88.32(8) . . ?
O4 Ni N3 88.83(7) . . ?
N4 Ni N3 158.50(8) . . ?
N1 Ni N3 79.67(8) . . ?
N5 O5 Ni 121.93(14) . . ?
C4 N1 C6 112.4(2) . . ?
C4 N1 C2 110.9(2) . . ?
C6 N1 C2 111.0(2) . . ?
C4 N1 Ni 105.52(14) . . ?
C6 N1 Ni 107.87(14) . . ?
C2 N1 Ni 108.93(14) . . ?
C1 N2 O1 115.2(2) . . ?
C1 N2 Ni 117.6(2) . . ?
O1 N2 Ni 127.21(13) . . ?
C3 N3 O2 113.9(2) . . ?
C3 N3 Ni 114.6(2) . . ?
O2 N3 Ni 131.38(14) . . ?
C5 N4 O3 113.3(2) . . ?
C5 N4 Ni 116.0(2) . . ?
O3 N4 Ni 130.19(15) . . ?
N2 C1 C7 126.5(2) . . ?
N2 C1 C2 116.5(2) . . ?
C7 C1 C2 116.9(2) . . ?
N1 C2 C1 115.0(2) . . ?
N3 C3 C8 126.0(2) . . ?
N3 C3 C4 115.8(2) . . ?
C8 C3 C4 118.1(2) . . ?
N1 C4 C3 110.9(2) . . ?
N4 C5 C9 124.7(2) . . ?
N4 C5 C6 116.4(2) . . ?
C9 C5 C6 118.9(2) . . ?
O6 N5 O7 123.0(2) . . ?
O6 N5 O5 119.6(2) . . ?
O7 N5 O5 117.4(2) . . ?
N1 C6 C5 111.7(2) . . ?
O9 N6 O8 120.5(3) . . ?
O9 N6 O10 121.4(3) . . ?
O8 N6 O10 118.1(2) . . ?
O11 N6 O12 84.9(8) . . ?

loop_
_geom_bond_atom_site_label_1
_geom_bond_atom_site_label_2
_geom_bond_distance
_geom_bond_site_symmetry_2
_geom_bond_publ_flag
Ni O5 2.014(2) . ?
Ni N2 2.051(2) . ?
Ni O4 2.076(2) . ?
Ni N4 2.078(2) . ?
Ni N1 2.085(2) . ?
Ni N3 2.099(2) . ?
O1 N2 1.396(2) . ?
O2 N3 1.409(2) . ?
O3 N4 1.398(3) . ?
O5 N5 1.299(3) . ?
O6 N5 1.232(3) . ?
O7 N5 1.238(3) . ?
N1 C4 1.485(3) . ?
N1 C6 1.489(3) . ?
N1 C2 1.496(3) . ?
N2 C1 1.276(3) . ?
N3 C3 1.280(3) . ?
N4 C5 1.285(3) . ?
C1 C7 1.497(3) . ?
C1 C2 1.501(3) . ?
C3 C8 1.488(3) . ?
C3 C4 1.508(3) . ?
C5 C9 1.491(3) . ?
C5 C6 1.502(3) . ?
N6 O9 1.217(5) . ?
N6 O8 1.262(3) . ?
N6 O10 1.284(3) . ?
N6 O11 1.334(14) . ?
N6 O12 1.627(10) . ?

loop_
_geom_hbond_atom_site_label_D
_geom_hbond_atom_site_label_H
_geom_hbond_atom_site_label_A
_geom_hbond_site_symmetry_D
_geom_hbond_site_symmetry_H
_geom_hbond_site_symmetry_A
_geom_hbond_distance_DH
_geom_hbond_distance_HA
_geom_hbond_distance_DA
_geom_hbond_angle_DHA
_geom_hbond_publ_flag
O1 H1 O5 . . 1_555 . 2.39 3.027(2) 135 ?
O2 H2 O6 . . 1_555 . 2.62 3.067(3) 113 ?
O3 H3 O5 . . 1_555 . 2.67 3.201(3) 115 ?
O4 H5 O2 . . 3_758 . 2.24 3.031(2) 153 ?
O14 H14B O5 . . 1_555 . 2.43 3.066(2) 131 ?
O14 H14B O7 . . 1_555 . 2.36 3.045(3) 136 ?
O1 H1 O14 . . 1_555 . 2.45 3.063(3) 132 ?
O3 H3 O9 . . 1_555 . 2.01 2.918(6) 158 ?
O3 H3 O8 . . 1_555 . 2.51 2.949(2) 108 ?
O14 H14B O9 . . 1_555 . 2.46 3.070(5) 128 ?
O3 H3 O11 . . 1_555 . 2.05 2.983(16) 164 ?
O14 H14B O11 . . 1_555 . 2.55 3.279(14) 142 ?
O4 H4 O14 . . 4_666 . 1.84 2.708(3) 175 ?
O14 H14A O8 . . 2_647 . 2.00 2.849(3) 176 ?
O3 H3 N6 . . 1_555 . 2.58 3.340(3) 136 ?
